data_7202121
loop_
_publ_author_name
'Kong, Xiang-Jian'
'Ren, Yan-Ping'
'Long, La-Sheng'
'Huang, Rong-Bin'
'Zheng, Lan-Sun'
'Kurmoo, Mohamedally'

_publ_section_title
;
 Influence of reaction conditions on the channel shape of 3d-4f
 heterometallic metal--organic framework
;
_journal_issue 10
_journal_name_full CrystEngComm
_journal_page_first 1309
_journal_paper_doi 10.1039/b804966a
_journal_volume 10
_journal_year 2008
_chemical_formula_sum 'C15 H21 La2 N3 Ni1.5 O21'
_chemical_formula_weight 945.23
_chemical_name_systematic
;
?
;
_space_group_IT_number 2
_symmetry_cell_setting triclinic
_symmetry_space_group_name_Hall '-P 1'
_symmetry_space_group_name_H-M 'P -1'
_atom_sites_solution_hydrogens geom
_atom_sites_solution_primary direct
_atom_sites_solution_secondary difmap
_audit_creation_method SHELXL-97
_cell_angle_alpha 74.862(2)
_cell_angle_beta 89.617(2)
_cell_angle_gamma 87.493(2)
_cell_formula_units_Z 2
_cell_length_a 7.2229(11)
_cell_length_b 12.7689(19)
_cell_length_c 14.766(2)
_cell_measurement_reflns_used 9275
_cell_measurement_temperature 298(2)
_cell_measurement_theta_max 28.316
_cell_measurement_theta_min 2.452
_cell_volume 1313.3(3)
_computing_cell_refinement 'SHELXTL-Plus (Sheldrick, 1990)'
_computing_data_collection 'SHELXTL-Plus (Sheldrick, 1990)'
_computing_data_reduction 'SHELXTL-Plus (Sheldrick, 1990)'
_computing_molecular_graphics 'SHELXTL V.5.0 (Sheldrick, 1997)'
_computing_publication_material 'SHELXL-97 (Sheldrick, 1997)'
_computing_structure_refinement 'SHELXL-97 (Sheldrick, 1997)'
_computing_structure_solution 'SHELXS-97 (Sheldrick, 1990)'
_diffrn_ambient_temperature 298(2)
_diffrn_measured_fraction_theta_full 0.971
_diffrn_measured_fraction_theta_max 0.971
_diffrn_measurement_device_type 'Bruker Smart Apex CCD area detector'
_diffrn_measurement_method 'phi and omega scans'
_diffrn_radiation_monochromator graphite
_diffrn_radiation_source 'fine-focus sealed tube'
_diffrn_radiation_type MoK\a
_diffrn_radiation_wavelength 0.71073
_diffrn_reflns_av_R_equivalents 0.0258
_diffrn_reflns_av_sigmaI/netI 0.0345
_diffrn_reflns_limit_h_max 8
_diffrn_reflns_limit_h_min -8
_diffrn_reflns_limit_k_max 15
_diffrn_reflns_limit_k_min -15
_diffrn_reflns_limit_l_max 18
_diffrn_reflns_limit_l_min -18
_diffrn_reflns_number 9987
_diffrn_reflns_theta_full 26.00
_diffrn_reflns_theta_max 26.00
_diffrn_reflns_theta_min 1.43
_exptl_absorpt_coefficient_mu 4.353
_exptl_absorpt_correction_T_max 0.8118
_exptl_absorpt_correction_T_min 0.4764
_exptl_absorpt_correction_type multi-scan
_exptl_absorpt_process_details sadabs
_exptl_crystal_colour purple
_exptl_crystal_density_diffrn 2.390
_exptl_crystal_density_meas ?
_exptl_crystal_density_method .
_exptl_crystal_description block
_exptl_crystal_F_000 912
_exptl_crystal_size_max 0.20
_exptl_crystal_size_mid 0.08
_exptl_crystal_size_min 0.05
_refine_diff_density_max 1.127
_refine_diff_density_min -0.891
_refine_diff_density_rms 0.147
_refine_ls_extinction_method none
_refine_ls_goodness_of_fit_ref 1.135
_refine_ls_hydrogen_treatment constr
_refine_ls_matrix_type full
_refine_ls_number_parameters 385
_refine_ls_number_reflns 5017
_refine_ls_number_restraints 0
_refine_ls_restrained_S_all 1.135
_refine_ls_R_factor_all 0.0287
_refine_ls_R_factor_gt 0.0270
_refine_ls_shift/su_max 0.009
_refine_ls_shift/su_mean 0.001
_refine_ls_structure_factor_coef Fsqd
_refine_ls_weighting_details 'calc w=1/[\s^2^(Fo^2^)+(0.0458P)^2^+0.9909P] where P=(Fo^2^+2Fc^2^)/3'
_refine_ls_weighting_scheme calc
_refine_ls_wR_factor_gt 0.0806
_refine_ls_wR_factor_ref 0.0820
_reflns_number_gt 4787
_reflns_number_total 5017
_reflns_threshold_expression >2sigma(I)
_cod_data_source_file b804966a.txt
_cod_data_source_block complex1a
_cod_original_sg_symbol_H-M p-1
_cod_original_formula_sum 'C15 H21 La2 N3 Ni1.50 O21'
_cod_database_code 7202121

loop_
_symmetry_equiv_pos_as_xyz
'x, y, z'
'-x, -y, -z'

loop_
_atom_site_label
_atom_site_type_symbol
_atom_site_fract_x
_atom_site_fract_y
_atom_site_fract_z
_atom_site_U_iso_or_equiv
_atom_site_adp_type
_atom_site_occupancy
_atom_site_symmetry_multiplicity
_atom_site_calc_flag
_atom_site_refinement_flags
_atom_site_disorder_assembly
_atom_site_disorder_group
La1 La 0.248050(18) -0.875845(10) 0.323681(9) 0.01529(3) Uani 1 1 d . . .
La2 La -0.327989(18) -0.458788(11) 0.255449(10) 0.01628(3) Uani 1 1 d . . .
Ni1 Ni 0.0000 -0.5000 0.0000 0.01671(10) Uani 1 2 d S . .
Ni2 Ni -0.04092(4) -0.17396(2) 0.29893(2) 0.01584(8) Uani 1 1 d . . .
O1 O -0.4803(3) -0.99033(18) 0.33047(15) 0.0389(6) Uani 1 1 d . . .
O2 O -0.2561(3) -1.11455(15) 0.36212(13) 0.0260(5) Uani 1 1 d . . .
C1 C -0.3343(4) -1.0326(3) 0.2029(2) 0.0405(9) Uani 1 1 d . . .
H1A H -0.4442 -1.0575 0.1788 0.049 Uiso 1 1 calc R . .
H1B H -0.3258 -0.9559 0.1723 0.049 Uiso 1 1 calc R . .
C2 C -0.3561(4) -1.0466(2) 0.30567(19) 0.0228(6) Uani 1 1 d . . .
N1 N -0.1717(3) -1.09131(17) 0.17814(14) 0.0199(5) Uani 1 1 d . . .
H1C H -0.2073 -1.1386 0.1456 0.024 Uiso 1 1 calc R . .
C3 C -0.0319(4) -1.0220(2) 0.12566(19) 0.0265(7) Uani 1 1 d . . .
H3A H -0.0925 -0.9596 0.0825 0.032 Uiso 1 1 calc R . .
H3B H 0.0403 -1.0618 0.0890 0.032 Uiso 1 1 calc R . .
C4 C 0.0955(4) -0.9838(2) 0.18924(18) 0.0216(6) Uani 1 1 d . . .
O3 O 0.2061(3) -0.91471(15) 0.15715(14) 0.0291(5) Uani 1 1 d . . .
O4 O 0.0774(3) -1.02488(14) 0.27654(13) 0.0248(5) Uani 1 1 d . . .
O5 O 0.2150(3) -0.55750(15) 0.08866(13) 0.0258(5) Uani 1 1 d . . .
O6 O 0.4553(3) -0.50513(17) 0.15104(15) 0.0351(5) Uani 1 1 d . . .
C5 C 0.2965(4) -0.3733(2) 0.0356(2) 0.0335(8) Uani 1 1 d . . .
H5A H 0.2966 -0.3231 0.0749 0.040 Uiso 1 1 calc R . .
H5B H 0.4011 -0.3579 -0.0066 0.040 Uiso 1 1 calc R . .
C6 C 0.3218(3) -0.4862(2) 0.09632(18) 0.0235(6) Uani 1 1 d . . .
N2 N 0.1254(3) -0.35368(17) -0.02004(15) 0.0212(5) Uani 1 1 d . . .
H2A H 0.1531 -0.3276 -0.0818 0.025 Uiso 1 1 calc R . .
C7 C -0.0124(4) -0.2805(2) 0.0072(2) 0.0284(7) Uani 1 1 d . . .
H7A H -0.0853 -0.2426 -0.0474 0.034 Uiso 1 1 calc R . .
H7B H 0.0505 -0.2267 0.0300 0.034 Uiso 1 1 calc R . .
C8 C -0.1388(4) -0.3402(2) 0.08189(17) 0.0215(6) Uani 1 1 d . . .
O7 O -0.2441(3) -0.28836(15) 0.12170(14) 0.0302(5) Uani 1 1 d . . .
O8 O -0.1333(3) -0.44217(14) 0.10118(13) 0.0237(4) Uani 1 1 d . . .
O9 O 0.4258(3) -0.32916(18) 0.25721(16) 0.0403(6) Uani 1 1 d . . .
O10 O 0.1717(3) -0.22648(16) 0.23229(13) 0.0289(5) Uani 1 1 d . . .
C9 C 0.2617(4) -0.3114(3) 0.3896(2) 0.0359(8) Uani 1 1 d . . .
H9A H 0.2592 -0.3895 0.4150 0.043 Uiso 1 1 calc R . .
H9B H 0.3679 -0.2865 0.4167 0.043 Uiso 1 1 calc R . .
C10 C 0.2863(4) -0.2866(2) 0.2848(2) 0.0250(6) Uani 1 1 d . . .
N3 N 0.0941(3) -0.26151(17) 0.41818(15) 0.0196(5) Uani 1 1 d . . .
H3C H 0.1250 -0.2161 0.4535 0.023 Uiso 1 1 calc R . .
C11 C -0.0383(4) -0.3368(2) 0.46840(18) 0.0259(7) Uani 1 1 d . . .
H11A H -0.1092 -0.3032 0.5102 0.031 Uiso 1 1 calc R . .
H11B H 0.0276 -0.4008 0.5065 0.031 Uiso 1 1 calc R . .
C12 C -0.1683(4) -0.3700(2) 0.40340(18) 0.0220(6) Uani 1 1 d . . .
O11 O -0.1649(3) -0.31911(14) 0.31826(12) 0.0223(4) Uani 1 1 d . . .
O12 O -0.2726(3) -0.44495(16) 0.43249(13) 0.0292(5) Uani 1 1 d . . .
O13 O -0.0109(3) -0.54084(14) 0.30978(13) 0.0248(4) Uani 1 1 d . . .
O14 O 0.1908(2) -0.68016(14) 0.32924(13) 0.0205(4) Uani 1 1 d . . .
C13 C 0.0411(3) -0.63117(19) 0.30132(17) 0.0174(6) Uani 1 1 d . . .
C14 C -0.0912(3) -0.6900(2) 0.25318(17) 0.0187(6) Uani 1 1 d . . .
O15 O -0.2499(3) -0.64899(15) 0.23648(15) 0.0297(5) Uani 1 1 d . . .
O16 O -0.0309(3) -0.77322(15) 0.23253(13) 0.0264(5) Uani 1 1 d . . .
C15 C -0.0662(3) -0.94961(19) 0.49076(17) 0.0184(6) Uani 1 1 d . . .
O17 O -0.2112(2) -0.95775(15) 0.53649(13) 0.0236(4) Uani 1 1 d . . .
O18 O -0.0164(3) -0.86760(15) 0.43237(13) 0.0264(5) Uani 1 1 d . . .
O1W O 0.4356(3) -0.84850(16) 0.46207(13) 0.0291(5) Uani 1 1 d . . .
H1WA H 0.5399 -0.8829 0.4654 0.044 Uiso 1 1 d R . .
H1WB H 0.3780 -0.8734 0.5130 0.044 Uiso 1 1 d R . .
O2W O 0.4446(3) -0.75036(16) 0.20163(15) 0.0312(5) Uani 1 1 d . . .
H2WA H 0.5477 -0.7402 0.2247 0.047 Uiso 1 1 d R . .
H2WB H 0.3884 -0.6894 0.1786 0.047 Uiso 1 1 d R . .
O3W O -0.5307(3) -0.57510(18) 0.37547(15) 0.0382(6) Uani 1 1 d . . .
H3WA H -0.6325 -0.5864 0.3518 0.057 Uiso 1 1 d R . .
H3WB H -0.5522 -0.5480 0.4215 0.057 Uiso 1 1 d R . .

loop_
_atom_site_aniso_label
_atom_site_aniso_U_11
_atom_site_aniso_U_22
_atom_site_aniso_U_33
_atom_site_aniso_U_23
_atom_site_aniso_U_13
_atom_site_aniso_U_12
La1 0.01590(6) 0.01194(6) 0.01651(6) -0.00176(5) 0.00014(5) 0.00400(5)
La2 0.01478(7) 0.01387(7) 0.01970(7) -0.00420(5) -0.00375(5) 0.00429(5)
Ni1 0.0181(2) 0.0157(2) 0.01636(19) -0.00455(16) -0.00387(16) 0.00165(16)
Ni2 0.01704(15) 0.01199(15) 0.01672(15) -0.00156(12) -0.00042(12) 0.00541(12)
O1 0.0312(10) 0.0422(12) 0.0383(11) -0.0060(10) 0.0045(9) 0.0239(9)
O2 0.0266(9) 0.0259(9) 0.0220(9) -0.0025(7) 0.0026(7) 0.0138(8)
C1 0.0336(15) 0.0549(19) 0.0275(15) -0.0052(14) -0.0029(12) 0.0257(14)
C2 0.0196(12) 0.0214(12) 0.0256(12) -0.0041(10) -0.0003(10) 0.0066(10)
N1 0.0228(10) 0.0193(10) 0.0170(9) -0.0043(8) -0.0005(8) 0.0036(8)
C3 0.0339(14) 0.0244(13) 0.0189(12) -0.0014(11) -0.0010(11) -0.0025(11)
C4 0.0283(13) 0.0170(11) 0.0187(11) -0.0042(10) 0.0014(10) 0.0033(10)
O3 0.0352(10) 0.0243(9) 0.0274(10) -0.0048(8) 0.0052(8) -0.0076(8)
O4 0.0362(10) 0.0175(8) 0.0191(9) -0.0015(7) -0.0021(8) -0.0053(8)
O5 0.0244(9) 0.0213(9) 0.0301(9) -0.0043(8) -0.0117(8) 0.0017(7)
O6 0.0280(10) 0.0342(11) 0.0442(11) -0.0124(9) -0.0205(9) 0.0054(8)
C5 0.0265(14) 0.0264(14) 0.0440(17) -0.0021(13) -0.0118(13) -0.0025(12)
C6 0.0196(12) 0.0286(13) 0.0239(12) -0.0107(10) -0.0059(10) 0.0040(10)
N2 0.0234(10) 0.0212(10) 0.0186(10) -0.0044(8) -0.0007(8) 0.0004(9)
C7 0.0343(14) 0.0156(12) 0.0315(14) 0.0000(11) 0.0001(12) 0.0038(11)
C8 0.0237(12) 0.0245(12) 0.0161(11) -0.0055(10) -0.0050(10) 0.0039(10)
O7 0.0369(10) 0.0243(9) 0.0292(10) -0.0081(8) 0.0053(8) 0.0060(8)
O8 0.0319(9) 0.0157(8) 0.0225(9) -0.0039(7) 0.0053(8) 0.0021(7)
O9 0.0285(10) 0.0445(12) 0.0451(12) -0.0105(10) 0.0065(9) 0.0216(9)
O10 0.0275(9) 0.0314(10) 0.0248(9) -0.0046(8) 0.0011(8) 0.0143(8)
C9 0.0229(13) 0.0439(17) 0.0328(15) 0.0016(14) -0.0028(12) 0.0163(13)
C10 0.0197(12) 0.0224(13) 0.0326(14) -0.0076(11) 0.0012(11) 0.0062(10)
N3 0.0226(10) 0.0173(10) 0.0193(10) -0.0063(8) -0.0032(8) 0.0028(8)
C11 0.0338(14) 0.0233(13) 0.0165(12) 0.0020(10) -0.0021(11) -0.0008(11)
C12 0.0273(13) 0.0165(11) 0.0215(12) -0.0045(10) 0.0005(10) 0.0045(10)
O11 0.0308(9) 0.0168(8) 0.0181(8) -0.0022(7) -0.0047(7) -0.0025(7)
O12 0.0360(10) 0.0260(10) 0.0228(9) 0.0004(8) -0.0016(8) -0.0114(8)
O13 0.0266(9) 0.0179(8) 0.0312(9) -0.0103(7) -0.0094(8) 0.0100(7)
O14 0.0184(8) 0.0172(8) 0.0245(9) -0.0036(7) -0.0040(7) 0.0036(7)
C13 0.0187(11) 0.0147(11) 0.0165(11) -0.0004(9) -0.0005(9) 0.0032(9)
C14 0.0226(12) 0.0155(11) 0.0157(11) -0.0003(9) -0.0049(10) 0.0026(10)
O15 0.0226(9) 0.0194(9) 0.0476(11) -0.0107(8) -0.0125(8) 0.0065(7)
O16 0.0307(10) 0.0214(9) 0.0288(9) -0.0110(7) -0.0084(8) 0.0086(8)
C15 0.0214(12) 0.0159(11) 0.0175(11) -0.0039(9) 0.0001(9) 0.0019(10)
O17 0.0228(9) 0.0226(9) 0.0212(9) 0.0002(7) 0.0044(7) 0.0064(7)
O18 0.0297(9) 0.0168(9) 0.0284(9) 0.0006(8) 0.0101(8) 0.0050(7)
O1W 0.0284(10) 0.0318(10) 0.0258(9) -0.0060(8) -0.0042(8) 0.0058(8)
O2W 0.0296(10) 0.0223(9) 0.0393(11) -0.0031(9) 0.0029(9) -0.0045(8)
O3W 0.0414(11) 0.0414(11) 0.0339(11) -0.0101(9) 0.0003(9) -0.0220(10)

loop_
_atom_type_symbol
_atom_type_description
_atom_type_scat_dispersion_real
_atom_type_scat_dispersion_imag
_atom_type_scat_source
C C 0.0033 0.0016 'International Tables Vol C Tables 4.2.6.8 and 6.1.1.4'
H H 0.0000 0.0000 'International Tables Vol C Tables 4.2.6.8 and 6.1.1.4'
N N 0.0061 0.0033 'International Tables Vol C Tables 4.2.6.8 and 6.1.1.4'
O O 0.0106 0.0060 'International Tables Vol C Tables 4.2.6.8 and 6.1.1.4'
Ni Ni 0.3393 1.1124 'International Tables Vol C Tables 4.2.6.8 and 6.1.1.4'
La La -0.2871 2.4523 'International Tables Vol C Tables 4.2.6.8 and 6.1.1.4'

loop_
_geom_angle_atom_site_label_1
_geom_angle_atom_site_label_2
_geom_angle_atom_site_label_3
_geom_angle
_geom_angle_site_symmetry_1
_geom_angle_site_symmetry_3
_geom_angle_publ_flag
O1 La1 O18 134.79(6) 1_655 . ?
O1 La1 O14 133.77(7) 1_655 . ?
O18 La1 O14 71.47(6) . . ?
O1 La1 O16 149.74(7) 1_655 . ?
O18 La1 O16 69.64(6) . . ?
O14 La1 O16 63.24(6) . . ?
O1 La1 O2W 80.35(7) 1_655 . ?
O18 La1 O2W 140.26(6) . . ?
O14 La1 O2W 69.55(6) . . ?
O16 La1 O2W 86.14(6) . . ?
O1 La1 O4 86.10(7) 1_655 . ?
O18 La1 O4 86.69(6) . . ?
O14 La1 O4 139.02(6) . . ?
O16 La1 O4 76.89(6) . . ?
O2W La1 O4 118.80(7) . . ?
O1 La1 O1W 75.28(7) 1_655 . ?
O18 La1 O1W 81.97(7) . . ?
O14 La1 O1W 72.50(6) . . ?
O16 La1 O1W 132.84(6) . . ?
O2W La1 O1W 93.42(7) . . ?
O4 La1 O1W 139.54(6) . . ?
O1 La1 O17 72.81(6) 1_655 2_536 ?
O18 La1 O17 63.08(6) . 2_536 ?
O14 La1 O17 124.85(6) . 2_536 ?
O16 La1 O17 121.62(6) . 2_536 ?
O2W La1 O17 151.81(6) . 2_536 ?
O4 La1 O17 68.42(6) . 2_536 ?
O1W La1 O17 71.82(6) . 2_536 ?
O1 La1 O3 83.14(7) 1_655 . ?
O18 La1 O3 123.10(6) . . ?
O14 La1 O3 115.97(6) . . ?
O16 La1 O3 66.76(6) . . ?
O2W La1 O3 69.76(7) . . ?
O4 La1 O3 49.40(6) . . ?
O1W La1 O3 154.72(6) . . ?
O17 La1 O3 114.35(6) 2_536 . ?
O1 La1 C4 87.54(8) 1_655 . ?
O18 La1 C4 103.64(7) . . ?
O14 La1 C4 127.74(6) . . ?
O16 La1 C4 66.47(7) . . ?
O2W La1 C4 94.18(7) . . ?
O4 La1 C4 25.43(6) . . ?
O1W La1 C4 159.76(6) . . ?
O17 La1 C4 93.13(7) 2_536 . ?
O3 La1 C4 24.43(6) . . ?
O9 La2 O6 79.47(8) 1_455 1_455 ?
O9 La2 O3W 80.97(8) 1_455 . ?
O6 La2 O3W 81.41(7) 1_455 . ?
O9 La2 O13 150.15(8) 1_455 . ?
O6 La2 O13 130.37(7) 1_455 . ?
O3W La2 O13 101.26(7) . . ?
O9 La2 O11 78.29(7) 1_455 . ?
O6 La2 O11 151.26(6) 1_455 . ?
O3W La2 O11 112.58(7) . . ?
O13 La2 O11 73.38(6) . . ?
O9 La2 O15 144.23(7) 1_455 . ?
O6 La2 O15 69.43(7) 1_455 . ?
O3W La2 O15 77.38(7) . . ?
O13 La2 O15 63.16(6) . . ?
O11 La2 O15 136.54(6) . . ?
O9 La2 O7 75.77(7) 1_455 . ?
O6 La2 O7 89.20(7) 1_455 . ?
O3W La2 O7 156.16(7) . . ?
O13 La2 O7 101.50(6) . . ?
O11 La2 O7 67.83(6) . . ?
O15 La2 O7 119.71(7) . . ?
O9 La2 O8 119.40(7) 1_455 . ?
O6 La2 O8 77.13(7) 1_455 . ?
O3W La2 O8 146.39(7) . . ?
O13 La2 O8 74.57(6) . . ?
O11 La2 O8 98.36(6) . . ?
O15 La2 O8 71.02(6) . . ?
O7 La2 O8 49.07(6) . . ?
O9 La2 O12 83.17(7) 1_455 . ?
O6 La2 O12 144.70(7) 1_455 . ?
O3W La2 O12 65.58(7) . . ?
O13 La2 O12 71.22(6) . . ?
O11 La2 O12 48.75(6) . . ?
O15 La2 O12 112.47(6) . . ?
O7 La2 O12 115.95(6) . . ?
O8 La2 O12 137.95(6) . . ?
O9 La2 C12 83.48(8) 1_455 . ?
O6 La2 C12 161.84(7) 1_455 . ?
O3W La2 C12 89.83(7) . . ?
O13 La2 C12 66.85(7) . . ?
O11 La2 C12 24.82(6) . . ?
O15 La2 C12 124.23(7) . . ?
O7 La2 C12 92.64(7) . . ?
O8 La2 C12 117.24(7) . . ?
O12 La2 C12 24.44(6) . . ?
O9 La2 C8 98.75(7) 1_455 . ?
O6 La2 C8 85.36(7) 1_455 . ?
O3W La2 C8 166.60(7) . . ?
O13 La2 C8 85.70(6) . . ?
O11 La2 C8 80.28(7) . . ?
O15 La2 C8 96.00(7) . . ?
O7 La2 C8 24.40(7) . . ?
O8 La2 C8 24.98(6) . . ?
O12 La2 C8 127.79(7) . . ?
C12 La2 C8 103.48(7) . . ?
O5 Ni1 O5 180.0 2_545 . ?
O5 Ni1 O8 89.63(8) 2_545 . ?
O5 Ni1 O8 90.37(8) . . ?
O5 Ni1 O8 90.37(8) 2_545 2_545 ?
O5 Ni1 O8 89.63(8) . 2_545 ?
O8 Ni1 O8 180.0 . 2_545 ?
O5 Ni1 N2 96.13(8) 2_545 . ?
O5 Ni1 N2 83.87(8) . . ?
O8 Ni1 N2 80.47(8) . . ?
O8 Ni1 N2 99.53(8) 2_545 . ?
O5 Ni1 N2 83.87(8) 2_545 2_545 ?
O5 Ni1 N2 96.13(8) . 2_545 ?
O8 Ni1 N2 99.53(8) . 2_545 ?
O8 Ni1 N2 80.47(8) 2_545 2_545 ?
N2 Ni1 N2 180.00(12) . 2_545 ?
O10 Ni2 O2 177.52(7) . 1_565 ?
O10 Ni2 N1 93.87(8) . 1_565 ?
O2 Ni2 N1 84.19(8) 1_565 1_565 ?
O10 Ni2 O11 91.06(8) . . ?
O2 Ni2 O11 90.77(8) 1_565 . ?
N1 Ni2 O11 98.74(8) 1_565 . ?
O10 Ni2 N3 84.38(8) . . ?
O2 Ni2 N3 97.59(8) 1_565 . ?
N1 Ni2 N3 177.87(8) 1_565 . ?
O11 Ni2 N3 80.09(8) . . ?
O10 Ni2 O4 89.68(8) . 1_565 ?
O2 Ni2 O4 88.45(8) 1_565 1_565 ?
N1 Ni2 O4 79.50(8) 1_565 1_565 ?
O11 Ni2 O4 178.14(7) . 1_565 ?
N3 Ni2 O4 101.68(8) . 1_565 ?
C2 O1 La1 160.1(2) . 1_455 ?
C2 O2 Ni2 112.67(17) . 1_545 ?
N1 C1 C2 113.8(2) . . ?
N1 C1 H1A 108.8 . . ?
C2 C1 H1A 108.8 . . ?
N1 C1 H1B 108.8 . . ?
C2 C1 H1B 108.8 . . ?
H1A C1 H1B 107.7 . . ?
O1 C2 O2 123.1(3) . . ?
O1 C2 C1 116.7(2) . . ?
O2 C2 C1 120.1(2) . . ?
C3 N1 C1 114.4(2) . . ?
C3 N1 Ni2 104.47(16) . 1_545 ?
C1 N1 Ni2 108.17(16) . 1_545 ?
C3 N1 H1C 109.9 . . ?
C1 N1 H1C 109.9 . . ?
Ni2 N1 H1C 109.9 1_545 . ?
N1 C3 C4 111.8(2) . . ?
N1 C3 H3A 109.3 . . ?
C4 C3 H3A 109.3 . . ?
N1 C3 H3B 109.3 . . ?
C4 C3 H3B 109.3 . . ?
H3A C3 H3B 107.9 . . ?
O3 C4 O4 122.7(3) . . ?
O3 C4 C3 120.6(2) . . ?
O4 C4 C3 116.6(2) . . ?
O3 C4 La1 64.50(15) . . ?
O4 C4 La1 60.08(14) . . ?
C3 C4 La1 163.71(19) . . ?
C4 O3 La1 91.07(16) . . ?
C4 O4 Ni2 109.49(17) . 1_545 ?
C4 O4 La1 94.49(16) . . ?
Ni2 O4 La1 155.35(9) 1_545 . ?
C6 O5 Ni1 113.68(16) . . ?
C6 O6 La2 153.88(19) . 1_655 ?
N2 C5 C6 113.9(2) . . ?
N2 C5 H5A 108.8 . . ?
C6 C5 H5A 108.8 . . ?
N2 C5 H5B 108.8 . . ?
C6 C5 H5B 108.8 . . ?
H5A C5 H5B 107.7 . . ?
O6 C6 O5 122.8(2) . . ?
O6 C6 C5 116.9(3) . . ?
O5 C6 C5 120.3(2) . . ?
C7 N2 C5 114.9(2) . . ?
C7 N2 Ni1 105.59(16) . . ?
C5 N2 Ni1 107.79(16) . . ?
C7 N2 H2A 109.5 . . ?
C5 N2 H2A 109.5 . . ?
Ni1 N2 H2A 109.5 . . ?
N2 C7 C8 111.9(2) . . ?
N2 C7 H7A 109.2 . . ?
C8 C7 H7A 109.2 . . ?
N2 C7 H7B 109.2 . . ?
C8 C7 H7B 109.2 . . ?
H7A C7 H7B 107.9 . . ?
O7 C8 O8 122.6(2) . . ?
O7 C8 C7 119.3(2) . . ?
O8 C8 C7 118.2(2) . . ?
O7 C8 La2 61.50(13) . . ?
O8 C8 La2 62.32(13) . . ?
C7 C8 La2 168.71(19) . . ?
C8 O7 La2 94.10(15) . . ?
C8 O8 Ni1 112.19(16) . . ?
C8 O8 La2 92.70(15) . . ?
Ni1 O8 La2 154.96(8) . . ?
C10 O9 La2 159.21(19) . 1_655 ?
C10 O10 Ni2 114.17(18) . . ?
N3 C9 C10 113.9(2) . . ?
N3 C9 H9A 108.8 . . ?
C10 C9 H9A 108.8 . . ?
N3 C9 H9B 108.8 . . ?
C10 C9 H9B 108.8 . . ?
H9A C9 H9B 107.7 . . ?
O10 C10 O9 124.0(3) . . ?
O10 C10 C9 119.8(2) . . ?
O9 C10 C9 116.1(2) . . ?
C11 N3 C9 115.1(2) . . ?
C11 N3 Ni2 105.43(16) . . ?
C9 N3 Ni2 107.69(16) . . ?
C11 N3 H3C 109.5 . . ?
C9 N3 H3C 109.5 . . ?
Ni2 N3 H3C 109.5 . . ?
N3 C11 C12 112.0(2) . . ?
N3 C11 H11A 109.2 . . ?
C12 C11 H11A 109.2 . . ?
N3 C11 H11B 109.2 . . ?
C12 C11 H11B 109.2 . . ?
H11A C11 H11B 107.9 . . ?
O12 C12 O11 121.6(3) . . ?
O12 C12 C11 121.0(2) . . ?
O11 C12 C11 117.4(2) . . ?
O12 C12 La2 65.30(15) . . ?
O11 C12 La2 58.35(14) . . ?
C11 C12 La2 163.95(19) . . ?
C12 O11 Ni2 111.66(17) . . ?
C12 O11 La2 96.82(16) . . ?
Ni2 O11 La2 151.52(9) . . ?
C12 O12 La2 90.27(16) . . ?
C13 O13 La2 121.54(17) . . ?
C13 O14 La1 120.35(16) . . ?
O13 C13 O14 126.3(2) . . ?
O13 C13 C14 117.5(2) . . ?
O14 C13 C14 116.2(2) . . ?
O15 C14 O16 125.4(3) . . ?
O15 C14 C13 116.8(2) . . ?
O16 C14 C13 117.9(2) . . ?
C14 O15 La2 120.29(17) . . ?
C14 O16 La1 117.79(17) . . ?
O18 C15 O17 126.2(2) . . ?
O18 C15 C15 116.8(3) . 2_536 ?
O17 C15 C15 117.0(3) . 2_536 ?
C15 O17 La1 119.14(15) . 2_536 ?
C15 O18 La1 121.50(16) . . ?
La1 O1W H1WA 109.7 . . ?
La1 O1W H1WB 109.8 . . ?
H1WA O1W H1WB 108.2 . . ?
La1 O2W H2WA 111.3 . . ?
La1 O2W H2WB 111.6 . . ?
H2WA O2W H2WB 109.3 . . ?
La2 O3W H3WA 111.8 . . ?
La2 O3W H3WB 111.9 . . ?
H3WA O3W H3WB 109.6 . . ?

loop_
_geom_bond_atom_site_label_1
_geom_bond_atom_site_label_2
_geom_bond_distance
_geom_bond_site_symmetry_2
_geom_bond_publ_flag
La1 O1 2.3819(19) 1_655 ?
La1 O18 2.5030(19) . ?
La1 O14 2.5373(18) . ?
La1 O16 2.5442(18) . ?
La1 O2W 2.5471(19) . ?
La1 O4 2.5562(19) . ?
La1 O1W 2.566(2) . ?
La1 O17 2.5689(17) 2_536 ?
La1 O3 2.654(2) . ?
La1 C4 2.940(3) . ?
La2 O9 2.381(2) 1_455 ?
La2 O6 2.402(2) 1_455 ?
La2 O3W 2.504(2) . ?
La2 O13 2.5224(18) . ?
La2 O11 2.5476(19) . ?
La2 O15 2.555(2) . ?
La2 O7 2.6188(19) . ?
La2 O8 2.6350(18) . ?
La2 O12 2.699(2) . ?
La2 C12 2.971(3) . ?
La2 C8 2.972(3) . ?
Ni1 O5 2.0224(18) 2_545 ?
Ni1 O5 2.0224(18) . ?
Ni1 O8 2.0491(18) . ?
Ni1 O8 2.0491(18) 2_545 ?
Ni1 N2 2.062(2) . ?
Ni1 N2 2.062(2) 2_545 ?
Ni2 O10 2.0026(19) . ?
Ni2 O2 2.0268(18) 1_565 ?
Ni2 N1 2.035(2) 1_565 ?
Ni2 O11 2.0456(19) . ?
Ni2 N3 2.050(2) . ?
Ni2 O4 2.0671(19) 1_565 ?
O1 C2 1.237(3) . ?
O1 La1 2.3819(19) 1_455 ?
O2 C2 1.243(3) . ?
O2 Ni2 2.0268(18) 1_545 ?
C1 N1 1.461(4) . ?
C1 C2 1.490(4) . ?
C1 H1A 0.9700 . ?
C1 H1B 0.9700 . ?
N1 C3 1.454(3) . ?
N1 Ni2 2.035(2) 1_545 ?
N1 H1C 0.9100 . ?
C3 C4 1.502(4) . ?
C3 H3A 0.9700 . ?
C3 H3B 0.9700 . ?
C4 O3 1.216(3) . ?
C4 O4 1.267(3) . ?
O4 Ni2 2.0671(19) 1_545 ?
O5 C6 1.247(3) . ?
O6 C6 1.236(3) . ?
O6 La2 2.402(2) 1_655 ?
C5 N2 1.464(4) . ?
C5 C6 1.490(4) . ?
C5 H5A 0.9700 . ?
C5 H5B 0.9700 . ?
N2 C7 1.461(3) . ?
N2 H2A 0.9100 . ?
C7 C8 1.497(4) . ?
C7 H7A 0.9700 . ?
C7 H7B 0.9700 . ?
C8 O7 1.231(3) . ?
C8 O8 1.257(3) . ?
O9 C10 1.241(3) . ?
O9 La2 2.381(2) 1_655 ?
O10 C10 1.233(3) . ?
C9 N3 1.454(4) . ?
C9 C10 1.507(4) . ?
C9 H9A 0.9700 . ?
C9 H9B 0.9700 . ?
N3 C11 1.445(3) . ?
N3 H3C 0.9100 . ?
C11 C12 1.498(4) . ?
C11 H11A 0.9700 . ?
C11 H11B 0.9700 . ?
C12 O12 1.229(3) . ?
C12 O11 1.256(3) . ?
O13 C13 1.234(3) . ?
O14 C13 1.242(3) . ?
C13 C14 1.528(4) . ?
C14 O15 1.238(3) . ?
C14 O16 1.240(3) . ?
C15 O18 1.236(3) . ?
C15 O17 1.236(3) . ?
C15 C15 1.535(5) 2_536 ?
O17 La1 2.5689(17) 2_536 ?
O1W H1WA 0.8500 . ?
O1W H1WB 0.8499 . ?
O2W H2WA 0.8500 . ?
O2W H2WB 0.8500 . ?
O3W H3WA 0.8499 . ?
O3W H3WB 0.8499 . ?
